data_2214302
loop_
_publ_author_name
'Li-You Zhou'

_publ_section_title
;
 2,6-Bis(4-bromobenzylidene)cyclohexanone
;
_journal_coeditor_code LH2405
_journal_issue 7
_journal_name_full 'Acta Crystallographica Section E'
_journal_page_first o3113
_journal_page_last o3113
_journal_paper_doi 10.1107/S1600536807026943
_journal_volume 63
_journal_year 2007
_chemical_formula_iupac 'C20 H16 Br2 O'
_chemical_formula_moiety 'C20 H16 Br2 O'
_chemical_formula_sum 'C20 H16 Br2 O'
_chemical_formula_weight 432.15
_chemical_name_systematic
;
2,6-Bis(4-bromobenzylidene)cyclohexanone
;
_space_group_IT_number 2
_symmetry_cell_setting triclinic
_symmetry_space_group_name_Hall '-P 1'
_symmetry_space_group_name_H-M 'P -1'
_atom_sites_solution_hydrogens geom
_atom_sites_solution_primary direct
_atom_sites_solution_secondary difmap
_audit_creation_method SHELXL-97
_cell_angle_alpha 75.703(3)
_cell_angle_beta 87.057(3)
_cell_angle_gamma 89.122(4)
_cell_formula_units_Z 6
_cell_length_a 10.440(2)
_cell_length_b 15.724(3)
_cell_length_c 16.426(4)
_cell_measurement_reflns_used 2666
_cell_measurement_temperature 298(2)
_cell_measurement_theta_max 22.155
_cell_measurement_theta_min 2.364
_cell_volume 2609.5(10)
_computing_cell_refinement 'SAINT (Bruker, 1997)'
_computing_data_collection 'SMART (Bruker, 1997)'
_computing_data_reduction SAINT
_computing_molecular_graphics 'SHELXTL (Bruker, 1997)'
_computing_publication_material SHELXTL
_computing_structure_refinement 'SHELXL97 (Sheldrick, 1997)'
_computing_structure_solution 'SHELXS97 (Sheldrick, 1997)'
_diffrn_ambient_temperature 298(2)
_diffrn_measured_fraction_theta_full 0.977
_diffrn_measured_fraction_theta_max 0.977
_diffrn_measurement_device_type 'Bruker SMART CCD'
_diffrn_measurement_method '\f and \w scans'
_diffrn_radiation_monochromator graphite
_diffrn_radiation_source 'fine-focus sealed tube'
_diffrn_radiation_type MoK\a
_diffrn_radiation_wavelength 0.71073
_diffrn_reflns_av_R_equivalents 0.0416
_diffrn_reflns_av_sigmaI/netI 0.1138
_diffrn_reflns_limit_h_max 11
_diffrn_reflns_limit_h_min -12
_diffrn_reflns_limit_k_max 15
_diffrn_reflns_limit_k_min -18
_diffrn_reflns_limit_l_max 17
_diffrn_reflns_limit_l_min -19
_diffrn_reflns_number 13234
_diffrn_reflns_theta_full 25.01
_diffrn_reflns_theta_max 25.01
_diffrn_reflns_theta_min 1.28
_exptl_absorpt_coefficient_mu 4.661
_exptl_absorpt_correction_T_max 0.4410
_exptl_absorpt_correction_T_min 0.2040
_exptl_absorpt_correction_type multi-scan
_exptl_absorpt_process_details '(SADABS; Sheldrick, 1996)'
_exptl_crystal_colour yellow
_exptl_crystal_density_diffrn 1.650
_exptl_crystal_density_method 'not measured'
_exptl_crystal_description bar
_exptl_crystal_F_000 1284
_exptl_crystal_size_max 0.50
_exptl_crystal_size_mid 0.25
_exptl_crystal_size_min 0.21
_refine_diff_density_max 0.453
_refine_diff_density_min -0.645
_refine_ls_extinction_method none
_refine_ls_goodness_of_fit_ref 1.000
_refine_ls_hydrogen_treatment constr
_refine_ls_matrix_type full
_refine_ls_number_parameters 622
_refine_ls_number_reflns 9006
_refine_ls_number_restraints 0
_refine_ls_restrained_S_all 1.000
_refine_ls_R_factor_all 0.1207
_refine_ls_R_factor_gt 0.0504
_refine_ls_shift/su_max 0.001
_refine_ls_shift/su_mean 0.000
_refine_ls_structure_factor_coef Fsqd
_refine_ls_weighting_details 'calc w=1/[\s^2^(Fo^2^)+(0.0411P)^2^] where P=(Fo^2^+2Fc^2^)/3'
_refine_ls_weighting_scheme calc
_refine_ls_wR_factor_gt 0.1020
_refine_ls_wR_factor_ref 0.1374
_reflns_number_gt 4543
_reflns_number_total 9006
_reflns_threshold_expression I>2\s(I)
_cod_data_source_file lh2405.cif
_cod_data_source_block I
_cod_depositor_comments
;
The following automatic conversions were performed:
'_symmetry_cell_setting' value 'Triclinic' changed to 'triclinic'
according to '/home/saulius/struct/CIF-dictionaries/cif_core.dic'
dictionary named 'cif_core.dic' version 2.4.1 from 2010-06-29.

Automatic conversion script
Id: cif_fix_enum 1527 2010-12-29 10:47:43Z saulius 

The following automatic conversions were performed:

'_symmetry_cell_setting' value 'Triclinic' changed to 'triclinic'
according to /home/saulius/struct/CIF-dictionaries/cif_core.dic
dictionary named 'cif_core.dic' version 2.4.1 from 2010-06-29.

Automatic conversion script
Id: cif_fix_values 1715 2011-07-08 13:25:40Z adriana 
;
_cod_original_cell_volume 2609.4(9)
_cod_original_sg_symbol_H-M P-1
_cod_database_code 2214302
_cod_database_fobs_code 2214302

loop_
_symmetry_equiv_pos_as_xyz
'x, y, z'
'-x, -y, -z'

loop_
_atom_site_type_symbol
_atom_site_label
_atom_site_fract_x
_atom_site_fract_y
_atom_site_fract_z
_atom_site_U_iso_or_equiv
_atom_site_adp_type
_atom_site_calc_flag
_atom_site_refinement_flags
_atom_site_occupancy
C C1 1.1088(6) 0.4347(5) 0.3849(4) 0.0523(17) Uani d . 1
C C2 1.1209(6) 0.3535(4) 0.3690(4) 0.0587(19) Uani d . 1
H H2 1.1587 0.3077 0.4074 0.070 Uiso calc R 1
C C3 1.0761(6) 0.3401(4) 0.2949(4) 0.0544(18) Uani d . 1
H H3 1.0861 0.2854 0.2834 0.065 Uiso calc R 1
C C4 1.0163(5) 0.4079(4) 0.2375(4) 0.0413(15) Uani d . 1
C C5 1.0041(6) 0.4886(4) 0.2566(4) 0.0501(17) Uani d . 1
H H5 0.9637 0.5344 0.2196 0.060 Uiso calc R 1
C C6 1.0506(6) 0.5029(4) 0.3294(4) 0.0548(18) Uani d . 1
H H6 1.0426 0.5579 0.3409 0.066 Uiso calc R 1
C C7 0.9749(6) 0.3909(4) 0.1589(4) 0.0461(16) Uani d . 1
H H7 1.0195 0.3465 0.1413 0.055 Uiso calc R 1
C C8 0.8836(6) 0.4293(3) 0.1092(4) 0.0428(16) Uani d . 1
C C9 0.7937(6) 0.4981(4) 0.1271(4) 0.0544(18) Uani d . 1
H H9A 0.8329 0.5554 0.1061 0.065 Uiso calc R 1
H H9B 0.7785 0.4884 0.1874 0.065 Uiso calc R 1
C C10 0.6665(6) 0.4970(4) 0.0865(4) 0.0546(18) Uani d . 1
H H10A 0.6259 0.4403 0.1080 0.065 Uiso calc R 1
H H10B 0.6099 0.5415 0.1002 0.065 Uiso calc R 1
C C11 0.6885(6) 0.5145(4) -0.0071(4) 0.0511(17) Uani d . 1
H H11A 0.7263 0.5722 -0.0284 0.061 Uiso calc R 1
H H11B 0.6068 0.5145 -0.0326 0.061 Uiso calc R 1
C C12 0.7763(5) 0.4462(3) -0.0319(4) 0.0400(15) Uani d . 1
C C13 0.8705(6) 0.3999(4) 0.0307(4) 0.0461(16) Uani d . 1
C C14 0.7722(6) 0.4218(4) -0.1034(4) 0.0439(16) Uani d . 1
H H14 0.8283 0.3768 -0.1086 0.053 Uiso calc R 1
C C15 0.6925(5) 0.4552(4) -0.1758(4) 0.0400(15) Uani d . 1
C C16 0.6434(6) 0.5399(4) -0.1979(4) 0.0475(16) Uani d . 1
H H16 0.6622 0.5796 -0.1666 0.057 Uiso calc R 1
C C17 0.5679(6) 0.5655(4) -0.2650(4) 0.0549(18) Uani d . 1
H H17 0.5364 0.6226 -0.2794 0.066 Uiso calc R 1
C C18 0.5379(6) 0.5078(4) -0.3117(4) 0.0499(17) Uani d . 1
C C19 0.5880(6) 0.4244(4) -0.2933(4) 0.0549(18) Uani d . 1
H H19 0.5701 0.3858 -0.3259 0.066 Uiso calc R 1
C C20 0.6650(6) 0.3987(4) -0.2260(4) 0.0533(18) Uani d . 1
H H20 0.6994 0.3424 -0.2137 0.064 Uiso calc R 1
C C21 1.1353(6) 0.8084(5) 0.5762(4) 0.0582(19) Uani d . 1
C C22 1.1976(7) 0.7428(5) 0.5499(5) 0.068(2) Uani d . 1
H H22 1.2605 0.7101 0.5820 0.081 Uiso calc R 1
C C23 1.1671(6) 0.7252(4) 0.4759(4) 0.061(2) Uani d . 1
H H23 1.2105 0.6803 0.4583 0.073 Uiso calc R 1
C C24 1.0732(6) 0.7722(4) 0.4260(4) 0.0480(17) Uani d . 1
C C25 1.0136(6) 0.8391(4) 0.4543(4) 0.0532(18) Uani d . 1
H H25 0.9511 0.8722 0.4222 0.064 Uiso calc R 1
C C26 1.0432(7) 0.8588(4) 0.5287(4) 0.0604(19) Uani d . 1
H H26 1.0023 0.9046 0.5463 0.073 Uiso calc R 1
C C27 1.0465(6) 0.7510(4) 0.3464(4) 0.0473(16) Uani d . 1
H H27 1.1175 0.7357 0.3164 0.057 Uiso calc R 1
C C28 0.9338(6) 0.7506(3) 0.3113(4) 0.0401(15) Uani d . 1
C C29 0.8060(6) 0.7644(4) 0.3515(4) 0.0479(16) Uani d . 1
H H29A 0.7790 0.8249 0.3307 0.058 Uiso calc R 1
H H29B 0.8126 0.7532 0.4119 0.058 Uiso calc R 1
C C30 0.7079(6) 0.7033(4) 0.3317(4) 0.0543(18) Uani d . 1
H H30A 0.6267 0.7097 0.3612 0.065 Uiso calc R 1
H H30B 0.7364 0.6430 0.3511 0.065 Uiso calc R 1
C C31 0.6895(6) 0.7242(4) 0.2374(4) 0.0518(17) Uani d . 1
H H31A 0.6370 0.6787 0.2256 0.062 Uiso calc R 1
H H31B 0.6430 0.7792 0.2211 0.062 Uiso calc R 1
C C32 0.8106(5) 0.7311(3) 0.1851(4) 0.0369(15) Uani d . 1
C C33 0.9362(6) 0.7302(3) 0.2272(4) 0.0391(15) Uani d . 1
C C34 0.8204(6) 0.7397(3) 0.1024(4) 0.0432(16) Uani d . 1
H H34 0.9042 0.7412 0.0801 0.052 Uiso calc R 1
C C35 0.7229(6) 0.7471(3) 0.0405(4) 0.0431(16) Uani d . 1
C C36 0.5898(7) 0.7484(5) 0.0563(5) 0.074(2) Uani d . 1
H H36 0.5571 0.7460 0.1106 0.089 Uiso calc R 1
C C37 0.5059(7) 0.7533(5) -0.0075(5) 0.076(2) Uani d . 1
H H37 0.4178 0.7536 0.0043 0.091 Uiso calc R 1
C C38 0.5527(7) 0.7578(4) -0.0872(4) 0.0483(17) Uani d . 1
C C39 0.6811(7) 0.7597(4) -0.1056(4) 0.0553(18) Uani d . 1
H H39 0.7125 0.7645 -0.1606 0.066 Uiso calc R 1
C C40 0.7642(6) 0.7545(4) -0.0425(4) 0.0501(17) Uani d . 1
H H40 0.8519 0.7561 -0.0559 0.060 Uiso calc R 1
C C41 0.6957(6) 0.9087(5) 0.5897(4) 0.0558(18) Uani d . 1
C C42 0.6926(6) 0.9723(4) 0.5169(5) 0.0596(19) Uani d . 1
H H42 0.7352 1.0250 0.5122 0.071 Uiso calc R 1
C C43 0.6273(6) 0.9600(4) 0.4499(5) 0.062(2) Uani d . 1
H H43 0.6266 1.0046 0.4007 0.075 Uiso calc R 1
C C44 0.5628(6) 0.8826(4) 0.4544(4) 0.0503(17) Uani d . 1
C C45 0.5667(7) 0.8193(4) 0.5308(5) 0.068(2) Uani d . 1
H H45 0.5240 0.7665 0.5365 0.081 Uiso calc R 1
C C46 0.6315(7) 0.8321(5) 0.5981(5) 0.068(2) Uani d . 1
H H46 0.6313 0.7889 0.6484 0.082 Uiso calc R 1
C C47 0.4893(6) 0.8628(4) 0.3875(4) 0.0487(17) Uani d . 1
H H47 0.4360 0.8142 0.4058 0.058 Uiso calc R 1
C C48 0.4843(6) 0.9008(4) 0.3060(4) 0.0445(16) Uani d . 1
C C49 0.5611(6) 0.9797(4) 0.2571(4) 0.0543(18) Uani d . 1
H H49A 0.5256 1.0320 0.2710 0.065 Uiso calc R 1
H H49B 0.6488 0.9733 0.2748 0.065 Uiso calc R 1
C C50 0.5624(6) 0.9919(4) 0.1636(4) 0.0580(18) Uani d . 1
H H50A 0.6091 0.9439 0.1483 0.070 Uiso calc R 1
H H50B 0.6062 1.0461 0.1360 0.070 Uiso calc R 1
C C51 0.4273(6) 0.9948(4) 0.1339(4) 0.0528(17) Uani d . 1
H H51A 0.3810 1.0433 0.1486 0.063 Uiso calc R 1
H H51B 0.4304 1.0048 0.0731 0.063 Uiso calc R 1
C C52 0.3572(6) 0.9102(4) 0.1731(4) 0.0436(16) Uani d . 1
C C53 0.3959(6) 0.8600(4) 0.2575(4) 0.0434(16) Uani d . 1
C C54 0.2660(6) 0.8759(4) 0.1362(4) 0.0461(16) Uani d . 1
H H54 0.2337 0.8221 0.1669 0.055 Uiso calc R 1
C C55 0.2108(5) 0.9103(4) 0.0558(4) 0.0403(15) Uani d . 1
C C56 0.1940(6) 0.9985(4) 0.0184(4) 0.0504(17) Uani d . 1
H H56 0.2198 1.0396 0.0464 0.060 Uiso calc R 1
C C57 0.1411(6) 1.0280(4) -0.0579(4) 0.0540(18) Uani d . 1
H H57 0.1296 1.0877 -0.0809 0.065 Uiso calc R 1
C C58 0.1052(6) 0.9670(4) -0.1001(4) 0.0490(17) Uani d . 1
C C59 0.1171(6) 0.8782(4) -0.0650(4) 0.0513(17) Uani d . 1
H H59 0.0916 0.8376 -0.0936 0.062 Uiso calc R 1
C C60 0.1675(5) 0.8508(4) 0.0130(4) 0.0475(17) Uani d . 1
H H60 0.1729 0.7910 0.0378 0.057 Uiso calc R 1
Br Br1 0.03242(8) 1.00691(5) -0.20624(5) 0.0754(3) Uani d . 1
Br Br2 0.78651(7) 0.92869(5) 0.67997(5) 0.0762(3) Uani d . 1
Br Br3 1.17664(9) 0.45461(5) 0.48307(5) 0.0865(3) Uani d . 1
Br Br4 0.43065(9) 0.54396(5) -0.40375(6) 0.0902(3) Uani d . 1
Br Br5 1.17811(8) 0.83500(6) 0.67812(5) 0.0891(3) Uani d . 1
Br Br6 0.43509(8) 0.76421(5) -0.17299(5) 0.0735(3) Uani d . 1
O O1 0.9370(5) 0.3406(3) 0.0155(3) 0.0764(16) Uani d . 1
O O2 0.3535(4) 0.7851(3) 0.2883(3) 0.0568(12) Uani d . 1
O O3 1.0369(4) 0.7152(3) 0.1924(3) 0.0545(12) Uani d . 1

loop_
_atom_site_aniso_label
_atom_site_aniso_U_11
_atom_site_aniso_U_22
_atom_site_aniso_U_33
_atom_site_aniso_U_12
_atom_site_aniso_U_13
_atom_site_aniso_U_23
C1 0.045(4) 0.069(5) 0.038(4) -0.010(3) -0.001(3) -0.004(4)
C2 0.063(5) 0.059(5) 0.047(5) 0.003(4) -0.011(4) 0.002(4)
C3 0.061(5) 0.044(4) 0.054(5) 0.001(3) -0.004(4) -0.004(3)
C4 0.036(4) 0.044(4) 0.037(4) -0.002(3) 0.004(3) 0.001(3)
C5 0.066(5) 0.045(4) 0.039(4) 0.006(3) -0.012(4) -0.008(3)
C6 0.066(5) 0.047(4) 0.050(5) 0.002(3) -0.008(4) -0.006(3)
C7 0.052(4) 0.043(4) 0.045(4) 0.005(3) 0.001(4) -0.014(3)
C8 0.042(4) 0.037(3) 0.049(4) 0.001(3) -0.003(3) -0.009(3)
C9 0.061(5) 0.059(4) 0.047(4) 0.018(3) -0.007(4) -0.020(3)
C10 0.049(4) 0.065(4) 0.051(5) 0.018(3) 0.002(4) -0.020(3)
C11 0.053(4) 0.049(4) 0.052(5) 0.012(3) -0.005(4) -0.012(3)
C12 0.040(4) 0.035(3) 0.045(4) 0.000(3) 0.003(3) -0.012(3)
C13 0.045(4) 0.049(4) 0.047(4) 0.004(3) 0.002(3) -0.019(3)
C14 0.044(4) 0.040(3) 0.048(4) 0.003(3) 0.001(3) -0.012(3)
C15 0.042(4) 0.040(4) 0.037(4) -0.002(3) 0.002(3) -0.009(3)
C16 0.059(4) 0.045(4) 0.039(4) -0.005(3) 0.002(4) -0.014(3)
C17 0.065(5) 0.045(4) 0.052(5) 0.007(3) -0.001(4) -0.007(3)
C18 0.046(4) 0.056(4) 0.047(4) 0.000(3) -0.012(3) -0.009(3)
C19 0.061(5) 0.052(4) 0.056(5) -0.007(4) -0.003(4) -0.022(3)
C20 0.054(4) 0.046(4) 0.063(5) 0.007(3) -0.005(4) -0.019(3)
C21 0.046(4) 0.080(5) 0.053(5) -0.009(4) -0.004(4) -0.025(4)
C22 0.049(5) 0.088(5) 0.070(6) 0.010(4) -0.017(4) -0.025(4)
C23 0.050(4) 0.076(5) 0.063(5) 0.018(4) -0.015(4) -0.027(4)
C24 0.045(4) 0.046(4) 0.052(5) -0.007(3) 0.003(4) -0.011(3)
C25 0.054(4) 0.054(4) 0.055(5) 0.004(3) -0.010(4) -0.019(4)
C26 0.062(5) 0.059(4) 0.066(5) -0.005(4) 0.006(4) -0.028(4)
C27 0.043(4) 0.054(4) 0.046(4) -0.001(3) 0.006(3) -0.016(3)
C28 0.041(4) 0.039(3) 0.038(4) 0.003(3) 0.005(3) -0.007(3)
C29 0.045(4) 0.058(4) 0.040(4) 0.000(3) 0.010(3) -0.015(3)
C30 0.047(4) 0.066(4) 0.045(5) -0.011(3) 0.014(4) -0.008(3)
C31 0.046(4) 0.063(4) 0.045(5) 0.003(3) -0.003(4) -0.011(3)
C32 0.035(4) 0.032(3) 0.041(4) 0.005(3) -0.001(3) -0.005(3)
C33 0.048(4) 0.033(3) 0.035(4) 0.001(3) 0.002(3) -0.007(3)
C34 0.051(4) 0.040(3) 0.039(4) 0.003(3) 0.002(3) -0.011(3)
C35 0.049(4) 0.035(3) 0.043(4) 0.004(3) -0.003(4) -0.007(3)
C36 0.059(5) 0.121(6) 0.042(5) 0.014(4) -0.001(4) -0.019(4)
C37 0.046(5) 0.120(6) 0.062(6) 0.015(4) -0.004(4) -0.024(5)
C38 0.063(5) 0.039(4) 0.044(5) 0.012(3) -0.018(4) -0.009(3)
C39 0.070(5) 0.058(4) 0.042(4) 0.006(4) -0.004(4) -0.020(3)
C40 0.047(4) 0.053(4) 0.051(5) -0.002(3) 0.004(4) -0.016(3)
C41 0.046(4) 0.069(5) 0.051(5) 0.000(4) -0.001(4) -0.014(4)
C42 0.057(5) 0.055(4) 0.068(6) -0.010(3) -0.007(4) -0.017(4)
C43 0.064(5) 0.048(4) 0.071(5) -0.010(4) -0.016(4) -0.003(4)
C44 0.041(4) 0.048(4) 0.061(5) 0.000(3) 0.004(4) -0.011(4)
C45 0.076(6) 0.059(5) 0.065(6) -0.017(4) 0.005(5) -0.011(4)
C46 0.078(6) 0.068(5) 0.053(5) -0.007(4) 0.004(4) -0.006(4)
C47 0.039(4) 0.043(4) 0.067(5) -0.001(3) -0.003(4) -0.018(4)
C48 0.034(4) 0.041(4) 0.057(5) 0.009(3) -0.004(3) -0.009(3)
C49 0.040(4) 0.045(4) 0.074(6) -0.005(3) -0.003(4) -0.006(3)
C50 0.052(5) 0.057(4) 0.059(5) -0.010(3) 0.013(4) -0.006(3)
C51 0.052(4) 0.056(4) 0.046(4) -0.007(3) 0.005(4) -0.006(3)
C52 0.041(4) 0.041(4) 0.049(4) 0.001(3) 0.006(3) -0.011(3)
C53 0.038(4) 0.043(4) 0.051(4) 0.005(3) 0.005(3) -0.017(3)
C54 0.046(4) 0.038(3) 0.051(4) -0.003(3) 0.002(3) -0.005(3)
C55 0.032(4) 0.046(4) 0.039(4) 0.001(3) 0.007(3) -0.004(3)
C56 0.054(4) 0.042(4) 0.055(5) 0.002(3) 0.003(4) -0.013(3)
C57 0.064(5) 0.040(4) 0.053(5) 0.002(3) 0.004(4) -0.003(3)
C58 0.039(4) 0.056(4) 0.049(4) 0.004(3) 0.012(3) -0.009(3)
C59 0.045(4) 0.051(4) 0.062(5) -0.006(3) 0.001(4) -0.022(4)
C60 0.037(4) 0.042(4) 0.065(5) 0.003(3) -0.002(4) -0.018(3)
Br1 0.0843(6) 0.0852(5) 0.0542(5) 0.0082(4) -0.0072(4) -0.0121(4)
Br2 0.0684(5) 0.1029(6) 0.0606(6) 0.0009(4) -0.0100(4) -0.0249(4)
Br3 0.1052(7) 0.1030(6) 0.0499(5) -0.0011(5) -0.0273(5) -0.0116(4)
Br4 0.1003(7) 0.0886(6) 0.0856(7) 0.0159(5) -0.0451(6) -0.0221(5)
Br5 0.0922(7) 0.1209(7) 0.0653(6) -0.0224(5) -0.0129(5) -0.0405(5)
Br6 0.0905(6) 0.0670(5) 0.0674(6) 0.0121(4) -0.0346(5) -0.0191(4)
O1 0.083(4) 0.080(3) 0.083(4) 0.046(3) -0.028(3) -0.051(3)
O2 0.058(3) 0.046(3) 0.062(3) -0.010(2) -0.006(3) -0.005(2)
O3 0.042(3) 0.075(3) 0.051(3) 0.009(2) 0.001(2) -0.026(2)

loop_
_atom_type_symbol
_atom_type_description
_atom_type_scat_dispersion_real
_atom_type_scat_dispersion_imag
_atom_type_scat_source
C C 0.0033 0.0016 'International Tables Vol C Tables 4.2.6.8 and 6.1.1.4'
H H 0.0000 0.0000 'International Tables Vol C Tables 4.2.6.8 and 6.1.1.4'
O O 0.0106 0.0060 'International Tables Vol C Tables 4.2.6.8 and 6.1.1.4'
Br Br -0.2901 2.4595 'International Tables Vol C Tables 4.2.6.8 and 6.1.1.4'

loop_
_geom_angle_atom_site_label_1
_geom_angle_atom_site_label_2
_geom_angle_atom_site_label_3
_geom_angle
C2 C1 C6 121.1(6)
C2 C1 Br3 119.5(5)
C6 C1 Br3 119.4(5)
C1 C2 C3 119.4(6)
C1 C2 H2 120.3
C3 C2 H2 120.3
C2 C3 C4 120.9(6)
C2 C3 H3 119.5
C4 C3 H3 119.5
C5 C4 C3 117.9(6)
C5 C4 C7 123.5(5)
C3 C4 C7 118.6(5)
C4 C5 C6 121.5(5)
C4 C5 H5 119.3
C6 C5 H5 119.3
C1 C6 C5 119.2(6)
C1 C6 H6 120.4
C5 C6 H6 120.4
C8 C7 C4 129.9(6)
C8 C7 H7 115.1
C4 C7 H7 115.1
C7 C8 C13 116.5(5)
C7 C8 C9 124.9(6)
C13 C8 C9 118.6(5)
C8 C9 C10 111.8(5)
C8 C9 H9A 109.3
C10 C9 H9A 109.3
C8 C9 H9B 109.3
C10 C9 H9B 109.3
H9A C9 H9B 107.9
C11 C10 C9 109.7(6)
C11 C10 H10A 109.7
C9 C10 H10A 109.7
C11 C10 H10B 109.7
C9 C10 H10B 109.7
H10A C10 H10B 108.2
C10 C11 C12 111.8(5)
C10 C11 H11A 109.3
C12 C11 H11A 109.3
C10 C11 H11B 109.3
C12 C11 H11B 109.3
H11A C11 H11B 107.9
C14 C12 C13 117.6(5)
C14 C12 C11 124.6(5)
C13 C12 C11 117.7(5)
O1 C13 C8 121.1(5)
O1 C13 C12 119.8(5)
C8 C13 C12 119.1(5)
C12 C14 C15 129.9(6)
C12 C14 H14 115.1
C15 C14 H14 115.1
C16 C15 C20 117.7(5)
C16 C15 C14 124.1(5)
C20 C15 C14 118.3(5)
C17 C16 C15 120.7(5)
C17 C16 H16 119.7
C15 C16 H16 119.7
C16 C17 C18 120.7(6)
C16 C17 H17 119.7
C18 C17 H17 119.7
C19 C18 C17 120.2(6)
C19 C18 Br4 119.7(5)
C17 C18 Br4 120.1(5)
C18 C19 C20 119.2(6)
C18 C19 H19 120.4
C20 C19 H19 120.4
C19 C20 C15 121.6(6)
C19 C20 H20 119.2
C15 C20 H20 119.2
C22 C21 C26 121.3(6)
C22 C21 Br5 120.0(5)
C26 C21 Br5 118.6(6)
C21 C22 C23 119.4(6)
C21 C22 H22 120.3
C23 C22 H22 120.3
C22 C23 C24 122.2(6)
C22 C23 H23 118.9
C24 C23 H23 118.9
C25 C24 C23 116.5(6)
C25 C24 C27 124.0(6)
C23 C24 C27 119.5(6)
C24 C25 C26 122.6(6)
C24 C25 H25 118.7
C26 C25 H25 118.7
C21 C26 C25 118.0(6)
C21 C26 H26 121.0
C25 C26 H26 121.0
C28 C27 C24 128.7(6)
C28 C27 H27 115.7
C24 C27 H27 115.7
C27 C28 C33 117.0(6)
C27 C28 C29 125.2(5)
C33 C28 C29 117.8(5)
C28 C29 C30 110.0(5)
C28 C29 H29A 109.7
C30 C29 H29A 109.7
C28 C29 H29B 109.7
C30 C29 H29B 109.7
H29A C29 H29B 108.2
C29 C30 C31 110.5(5)
C29 C30 H30A 109.5
C31 C30 H30A 109.5
C29 C30 H30B 109.5
C31 C30 H30B 109.5
H30A C30 H30B 108.1
C32 C31 C30 114.2(5)
C32 C31 H31A 108.7
C30 C31 H31A 108.7
C32 C31 H31B 108.7
C30 C31 H31B 108.7
H31A C31 H31B 107.6
C34 C32 C31 125.8(5)
C34 C32 C33 115.5(6)
C31 C32 C33 118.7(5)
O3 C33 C28 121.0(5)
O3 C33 C32 120.8(5)
C28 C33 C32 118.2(6)
C32 C34 C35 131.5(6)
C32 C34 H34 114.3
C35 C34 H34 114.3
C40 C35 C36 116.0(6)
C40 C35 C34 117.7(6)
C36 C35 C34 126.3(6)
C37 C36 C35 121.2(7)
C37 C36 H36 119.4
C35 C36 H36 119.4
C38 C37 C36 119.9(7)
C38 C37 H37 120.1
C36 C37 H37 120.1
C39 C38 C37 120.7(6)
C39 C38 Br6 120.6(5)
C37 C38 Br6 118.7(6)
C38 C39 C40 119.5(6)
C38 C39 H39 120.3
C40 C39 H39 120.3
C39 C40 C35 122.7(7)
C39 C40 H40 118.6
C35 C40 H40 118.6
C42 C41 C46 120.1(6)
C42 C41 Br2 119.4(5)
C46 C41 Br2 120.4(6)
C41 C42 C43 121.0(6)
C41 C42 H42 119.5
C43 C42 H42 119.5
C42 C43 C44 121.3(6)
C42 C43 H43 119.3
C44 C43 H43 119.3
C43 C44 C45 116.0(6)
C43 C44 C47 125.9(6)
C45 C44 C47 118.1(6)
C46 C45 C44 122.6(6)
C46 C45 H45 118.7
C44 C45 H45 118.7
C41 C46 C45 119.0(7)
C41 C46 H46 120.5
C45 C46 H46 120.5
C48 C47 C44 132.4(6)
C48 C47 H47 113.8
C44 C47 H47 113.8
C47 C48 C53 116.4(6)
C47 C48 C49 126.6(6)
C53 C48 C49 117.0(6)
C50 C49 C48 113.6(5)
C50 C49 H49A 108.8
C48 C49 H49A 108.8
C50 C49 H49B 108.8
C48 C49 H49B 108.8
H49A C49 H49B 107.7
C49 C50 C51 110.8(6)
C49 C50 H50A 109.5
C51 C50 H50A 109.5
C49 C50 H50B 109.5
C51 C50 H50B 109.5
H50A C50 H50B 108.1
C52 C51 C50 111.2(5)
C52 C51 H51A 109.4
C50 C51 H51A 109.4
C52 C51 H51B 109.4
C50 C51 H51B 109.4
H51A C51 H51B 108.0
C54 C52 C53 118.0(5)
C54 C52 C51 124.8(6)
C53 C52 C51 117.2(5)
O2 C53 C52 120.2(5)
O2 C53 C48 119.9(6)
C52 C53 C48 119.9(6)
C52 C54 C55 129.4(6)
C52 C54 H54 115.3
C55 C54 H54 115.3
C56 C55 C60 116.9(6)
C56 C55 C54 124.9(6)
C60 C55 C54 118.1(5)
C57 C56 C55 122.8(6)
C57 C56 H56 118.6
C55 C56 H56 118.6
C56 C57 C58 118.5(6)
C56 C57 H57 120.8
C58 C57 H57 120.8
C59 C58 C57 121.2(6)
C59 C58 Br1 119.9(5)
C57 C58 Br1 118.9(5)
C60 C59 C58 118.8(6)
C60 C59 H59 120.6
C58 C59 H59 120.6
C59 C60 C55 121.7(5)
C59 C60 H60 119.1
C55 C60 H60 119.1

loop_
_geom_bond_atom_site_label_1
_geom_bond_atom_site_label_2
_geom_bond_distance
C1 C2 1.367(8)
C1 C6 1.381(8)
C1 Br3 1.890(6)
C2 C3 1.389(8)
C2 H2 0.9300
C3 C4 1.400(7)
C3 H3 0.9300
C4 C5 1.383(7)
C4 C7 1.468(8)
C5 C6 1.384(8)
C5 H5 0.9300
C6 H6 0.9300
C7 C8 1.326(7)
C7 H7 0.9300
C8 C13 1.486(8)
C8 C9 1.495(8)
C9 C10 1.518(7)
C9 H9A 0.9700
C9 H9B 0.9700
C10 C11 1.499(8)
C10 H10A 0.9700
C10 H10B 0.9700
C11 C12 1.520(8)
C11 H11A 0.9700
C11 H11B 0.9700
C12 C14 1.325(8)
C12 C13 1.505(8)
C13 O1 1.221(6)
C14 C15 1.470(7)
C14 H14 0.9300
C15 C16 1.389(7)
C15 C20 1.394(8)
C16 C17 1.364(8)
C16 H16 0.9300
C17 C18 1.374(8)
C17 H17 0.9300
C18 C19 1.372(8)
C18 Br4 1.895(6)
C19 C20 1.376(8)
C19 H19 0.9300
C20 H20 0.9300
C21 C22 1.359(9)
C21 C26 1.382(8)
C21 Br5 1.899(6)
C22 C23 1.365(9)
C22 H22 0.9300
C23 C24 1.393(8)
C23 H23 0.9300
C24 C25 1.380(8)
C24 C27 1.467(8)
C25 C26 1.383(8)
C25 H25 0.9300
C26 H26 0.9300
C27 C28 1.338(7)
C27 H27 0.9300
C28 C33 1.492(8)
C28 C29 1.494(8)
C29 C30 1.516(7)
C29 H29A 0.9700
C29 H29B 0.9700
C30 C31 1.524(8)
C30 H30A 0.9700
C30 H30B 0.9700
C31 C32 1.482(8)
C31 H31A 0.9700
C31 H31B 0.9700
C32 C34 1.331(7)
C32 C33 1.511(7)
C33 O3 1.219(7)
C34 C35 1.459(7)
C34 H34 0.9300
C35 C40 1.385(8)
C35 C36 1.402(9)
C36 C37 1.387(8)
C36 H36 0.9300
C37 C38 1.360(9)
C37 H37 0.9300
C38 C39 1.359(9)
C38 Br6 1.899(6)
C39 C40 1.373(7)
C39 H39 0.9300
C40 H40 0.9300
C41 C42 1.357(9)
C41 C46 1.362(9)
C41 Br2 1.891(6)
C42 C43 1.378(8)
C42 H42 0.9300
C43 C44 1.385(8)
C43 H43 0.9300
C44 C45 1.397(9)
C44 C47 1.467(8)
C45 C46 1.383(9)
C45 H45 0.9300
C46 H46 0.9300
C47 C48 1.328(8)
C47 H47 0.9300
C48 C53 1.499(8)
C48 C49 1.517(8)
C49 C50 1.500(9)
C49 H49A 0.9700
C49 H49B 0.9700
C50 C51 1.512(8)
C50 H50A 0.9700
C50 H50B 0.9700
C51 C52 1.509(8)
C51 H51A 0.9700
C51 H51B 0.9700
C52 C54 1.342(7)
C52 C53 1.489(8)
C53 O2 1.239(6)
C54 C55 1.444(7)
C54 H54 0.9300
C55 C56 1.384(7)
C55 C60 1.394(8)
C56 C57 1.366(8)
C56 H56 0.9300
C57 C58 1.381(8)
C57 H57 0.9300
C58 C59 1.378(8)
C58 Br1 1.895(6)
C59 C60 1.376(8)
C59 H59 0.9300
C60 H60 0.9300

loop_
_geom_hbond_atom_site_label_D
_geom_hbond_atom_site_label_H
_geom_hbond_atom_site_label_A
_geom_hbond_site_symmetry_A
_geom_hbond_distance_DH
_geom_hbond_distance_HA
_geom_hbond_distance_DA
_geom_hbond_angle_DHA
_geom_hbond_publ_flag
C27 H27 O2 1_655 0.93 2.58 3.310(8) 136 yes
C14 H14 O3 2_765 0.93 2.59 3.446(8) 154 yes

loop_
_geom_torsion_atom_site_label_1
_geom_torsion_atom_site_label_2
_geom_torsion_atom_site_label_3
_geom_torsion_atom_site_label_4
_geom_torsion
C6 C1 C2 C3 1.4(10)
Br3 C1 C2 C3 -177.1(5)
C1 C2 C3 C4 -1.5(10)
C2 C3 C4 C5 0.5(9)
C2 C3 C4 C7 177.9(6)
C3 C4 C5 C6 0.7(9)
C7 C4 C5 C6 -176.5(6)
C2 C1 C6 C5 -0.2(10)
Br3 C1 C6 C5 178.3(5)
C4 C5 C6 C1 -0.9(10)
C5 C4 C7 C8 -27.6(10)
C3 C4 C7 C8 155.1(6)
C4 C7 C8 C13 176.6(6)
C4 C7 C8 C9 -4.2(10)
C7 C8 C9 C10 -151.9(6)
C13 C8 C9 C10 27.4(8)
C8 C9 C10 C11 -60.5(7)
C9 C10 C11 C12 59.7(7)
C10 C11 C12 C14 150.8(6)
C10 C11 C12 C13 -26.3(8)
C7 C8 C13 O1 3.3(9)
C9 C8 C13 O1 -176.0(6)
C7 C8 C13 C12 -174.9(5)
C9 C8 C13 C12 5.8(9)
C14 C12 C13 O1 -2.1(9)
C11 C12 C13 O1 175.2(6)
C14 C12 C13 C8 176.2(6)
C11 C12 C13 C8 -6.5(8)
C13 C12 C14 C15 -179.2(5)
C11 C12 C14 C15 3.7(11)
C12 C14 C15 C16 27.1(10)
C12 C14 C15 C20 -153.4(7)
C20 C15 C16 C17 1.8(9)
C14 C15 C16 C17 -178.6(6)
C15 C16 C17 C18 0.6(10)
C16 C17 C18 C19 -2.6(10)
C16 C17 C18 Br4 179.0(5)
C17 C18 C19 C20 2.1(10)
Br4 C18 C19 C20 -179.6(5)
C18 C19 C20 C15 0.4(10)
C16 C15 C20 C19 -2.4(9)
C14 C15 C20 C19 178.1(6)
C26 C21 C22 C23 -1.2(12)
Br5 C21 C22 C23 -179.1(5)
C21 C22 C23 C24 -0.3(12)
C22 C23 C24 C25 1.2(10)
C22 C23 C24 C27 179.0(7)
C23 C24 C25 C26 -0.7(10)
C27 C24 C25 C26 -178.4(6)
C22 C21 C26 C25 1.6(11)
Br5 C21 C26 C25 179.6(5)
C24 C25 C26 C21 -0.7(10)
C25 C24 C27 C28 -39.4(10)
C23 C24 C27 C28 143.0(7)
C24 C27 C28 C33 177.2(5)
C24 C27 C28 C29 -6.1(10)
C27 C28 C29 C30 -140.6(6)
C33 C28 C29 C30 36.0(7)
C28 C29 C30 C31 -63.2(6)
C29 C30 C31 C32 49.5(7)
C30 C31 C32 C34 172.6(5)
C30 C31 C32 C33 -8.5(7)
C27 C28 C33 O3 -0.5(8)
C29 C28 C33 O3 -177.4(5)
C27 C28 C33 C32 -178.8(5)
C29 C28 C33 C32 4.3(7)
C34 C32 C33 O3 -18.2(7)
C31 C32 C33 O3 162.8(5)
C34 C32 C33 C28 160.0(5)
C31 C32 C33 C28 -19.0(7)
C31 C32 C34 C35 1.9(9)
C33 C32 C34 C35 -176.9(5)
C32 C34 C35 C40 -179.4(6)
C32 C34 C35 C36 1.3(10)
C40 C35 C36 C37 2.5(10)
C34 C35 C36 C37 -178.2(6)
C35 C36 C37 C38 -0.6(11)
C36 C37 C38 C39 -1.7(10)
C36 C37 C38 Br6 179.9(5)
C37 C38 C39 C40 1.9(9)
Br6 C38 C39 C40 -179.7(4)
C38 C39 C40 C35 0.2(9)
C36 C35 C40 C39 -2.3(9)
C34 C35 C40 C39 178.3(5)
C46 C41 C42 C43 -1.4(11)
Br2 C41 C42 C43 180.0(5)
C41 C42 C43 C44 0.0(11)
C42 C43 C44 C45 0.9(10)
C42 C43 C44 C47 179.3(6)
C43 C44 C45 C46 -0.5(10)
C47 C44 C45 C46 -179.0(6)
C42 C41 C46 C45 1.8(11)
Br2 C41 C46 C45 -179.6(5)
C44 C45 C46 C41 -0.9(11)
C43 C44 C47 C48 14.7(11)
C45 C44 C47 C48 -167.0(7)
C44 C47 C48 C53 179.8(6)
C44 C47 C48 C49 1.2(11)
C47 C48 C49 C50 163.9(6)
C53 C48 C49 C50 -14.7(8)
C48 C49 C50 C51 54.0(7)
C49 C50 C51 C52 -61.1(7)
C50 C51 C52 C54 -149.0(6)
C50 C51 C52 C53 28.7(8)
C54 C52 C53 O2 6.9(8)
C51 C52 C53 O2 -171.0(6)
C54 C52 C53 C48 -172.0(5)
C51 C52 C53 C48 10.1(8)
C47 C48 C53 O2 -15.2(8)
C49 C48 C53 O2 163.4(6)
C47 C48 C53 C52 163.6(5)
C49 C48 C53 C52 -17.7(8)
C53 C52 C54 C55 179.7(6)
C51 C52 C54 C55 -2.5(10)
C52 C54 C55 C56 -32.2(10)
C52 C54 C55 C60 149.6(6)
C60 C55 C56 C57 -1.8(9)
C54 C55 C56 C57 -180.0(6)
C55 C56 C57 C58 -1.2(10)
C56 C57 C58 C59 2.6(9)
C56 C57 C58 Br1 -179.7(5)
C57 C58 C59 C60 -0.9(9)
Br1 C58 C59 C60 -178.5(5)
C58 C59 C60 C55 -2.3(9)
C56 C55 C60 C59 3.6(9)
C54 C55 C60 C59 -178.1(5)

loop_
_cod_related_entry_id
_cod_related_entry_database
_cod_related_entry_code
1 ChemSpider 4653460
